data_2300628
loop_
_publ_author_name
'Rohl\'i\<cek, Jan'
'Sko\<repov\'a, Eli\<ska'
'Babor, Martin'
'\<Cejka, Jan'

_publ_section_title
;
 <i>CrystalCMP</i>: an easy-to-use tool for fast comparison of molecular
 packing
;
_journal_coeditor_code KC5042
_journal_issue 6
_journal_name_full 'Journal of Applied Crystallography'
_journal_page_first 2172
_journal_page_last 2183
_journal_paper_doi 10.1107/S1600576716016058
_journal_volume 49
_journal_year 2016
_chemical_formula_moiety 'C32 H36 N2 O7 S1'
_chemical_formula_sum 'C32 H36 N2 O7 S'
_chemical_formula_weight 592.71
_space_group_IT_number 14
_symmetry_cell_setting monoclinic
_symmetry_space_group_name_Hall '-P 2ybc'
_symmetry_space_group_name_H-M 'P 1 21/c 1'
_atom_sites_solution_hydrogens difmap
_atom_sites_solution_primary direct
_cell_angle_alpha 90
_cell_angle_beta 107.448(2)
_cell_angle_gamma 90
_cell_formula_units_Z 4
_cell_length_a 13.2637(2)
_cell_length_b 12.7583(2)
_cell_length_c 17.5667(4)
_cell_measurement_reflns_used 16786
_cell_measurement_temperature 190
_cell_measurement_theta_max 76
_cell_measurement_theta_min 5
_cell_volume 2835.90(9)
_computing_cell_refinement 'USER DEFINED CELL REFINEMENT'
_computing_data_collection 'USER DEFINED DATA COLLECTION'
_computing_data_reduction 'CrysAlis, (Oxford Diffraction, 2002)'
_computing_molecular_graphics 'CAMERON (Watkin et al., 1996)'
_computing_publication_material 'CRYSTALS (Betteridge et al., 2003)'
_computing_structure_refinement 'CRYSTALS (Betteridge et al., 2003)'
_computing_structure_solution 'SIR92 (Altomare et al., 1994)'
_diffrn_ambient_pressure 101
_diffrn_ambient_temperature 190
_diffrn_measured_fraction_theta_full 0.996
_diffrn_measured_fraction_theta_max 0.972
_diffrn_measurement_device Area
_diffrn_measurement_device_type Unknown
_diffrn_measurement_method \w/2\q
_diffrn_radiation_monochromator graphite
_diffrn_radiation_type 'Cu K\a'
_diffrn_radiation_wavelength 1.54184
_diffrn_reflns_av_R_equivalents 0.038
_diffrn_reflns_limit_h_max 16
_diffrn_reflns_limit_h_min -16
_diffrn_reflns_limit_k_max 15
_diffrn_reflns_limit_k_min -16
_diffrn_reflns_limit_l_max 21
_diffrn_reflns_limit_l_min -16
_diffrn_reflns_number 23048
_diffrn_reflns_theta_full 69.046
_diffrn_reflns_theta_max 76.717
_diffrn_reflns_theta_min 4.355
_diffrn_standards_number 0
_exptl_absorpt_coefficient_mu 1.459
_exptl_absorpt_correction_T_max 0.86
_exptl_absorpt_correction_T_min 0.49
_exptl_absorpt_correction_type multi-scan
_exptl_absorpt_process_details 'DENZO/SCALEPACK (Otwinowski & Minor, 1997)'
_exptl_crystal_colour 'color less'
_exptl_crystal_density_diffrn 1.388
_exptl_crystal_density_method 'not measured'
_exptl_crystal_description plate
_exptl_crystal_F_000 1256
_exptl_crystal_size_max 0.700
_exptl_crystal_size_mid 0.300
_exptl_crystal_size_min 0.100
_refine_diff_density_max 0.68
_refine_diff_density_min -0.56
_refine_ls_extinction_method None
_refine_ls_goodness_of_fit_ref 0.9180
_refine_ls_hydrogen_treatment constr
_refine_ls_matrix_type full
_refine_ls_number_parameters 379
_refine_ls_number_reflns 5806
_refine_ls_number_restraints 0
_refine_ls_R_factor_all 0.0542
_refine_ls_R_factor_gt 0.0528
_refine_ls_shift/su_max 0.0007716
_refine_ls_shift/su_mean 0.0000307
_refine_ls_structure_factor_coef Fsqd
_refine_ls_weighting_details
;
 Method= Modified Sheldrick 
 w=1/[\s^2^(F^2^) + ( 0.07P)^2^ + 3.82P] 
 ,where P=(max(Fo^2^,0) + 2Fc^2^)/3 
;
_refine_ls_weighting_scheme calc
_refine_ls_wR_factor_all 0.1347
_refine_ls_wR_factor_gt 0.1317
_refine_ls_wR_factor_ref 0.1347
_reflns_limit_h_max 15
_reflns_limit_h_min -16
_reflns_limit_k_max 16
_reflns_limit_k_min 0
_reflns_limit_l_max 21
_reflns_limit_l_min 0
_reflns_number_gt 5622
_reflns_number_total 5810
_reflns_threshold_expression I>2.0\s(I)
_oxford_diffrn_Wilson_B_factor 2.54
_oxford_diffrn_Wilson_scale 0.03
_oxford_refine_ls_r_factor_ref 0.0542
_oxford_refine_ls_scale 5.34(11)
_oxford_reflns_number_all 5806
_oxford_reflns_threshold_expression_ref I>-3.0\s(I)
_cod_data_source_file kc5042sup1.cif
_cod_data_source_block TR_SAC2
_cod_original_cell_volume 2835.90(10)
_cod_original_sg_symbol_H-M 'P 1 21/c 1 '
_cod_original_formula_sum 'C32 H36 N2 O7 S1'
_cod_database_code 2300628

loop_
_symmetry_equiv_pos_as_xyz
x,y,z
-x,-y,-z
-x,y+1/2,-z+1/2
x,-y+1/2,z+1/2

loop_
_atom_site_label
_atom_site_type_symbol
_atom_site_fract_x
_atom_site_fract_y
_atom_site_fract_z
_atom_site_U_iso_or_equiv
_atom_site_occupancy
_atom_site_adp_type
_atom_site_refinement_flags_posn
S1 S 0.22302(4) 1.10184(4) 0.50189(3) 0.0292 1.0000 Uani .
O2 O 0.19071(14) 1.20656(13) 0.51675(11) 0.0437 1.0000 Uani .
O3 O 0.22538(14) 1.02818(15) 0.56378(10) 0.0447 1.0000 Uani .
N4 N 0.15347(13) 1.06073(14) 0.41618(10) 0.0284 1.0000 Uani .
C5 C 0.21235(15) 1.04753(15) 0.36588(11) 0.0252 1.0000 Uani .
O6 O 0.17622(11) 1.01568(12) 0.29652(8) 0.0313 1.0000 Uani .
C7 C 0.32558(16) 1.07809(15) 0.40258(12) 0.0270 1.0000 Uani .
C8 C 0.34457(16) 1.10905(15) 0.48091(12) 0.0281 1.0000 Uani .
C9 C 0.44352(17) 1.13851(17) 0.52921(13) 0.0335 1.0000 Uani .
C10 C 0.52508(17) 1.13625(17) 0.49465(15) 0.0363 1.0000 Uani .
C11 C 0.50750(18) 1.10763(18) 0.41619(15) 0.0375 1.0000 Uani .
C12 C 0.40766(17) 1.07782(17) 0.36827(13) 0.0330 1.0000 Uani .
O13 O 0.15177(10) 0.68619(10) 0.53317(7) 0.0228 1.0000 Uani .
C14 C 0.16343(14) 0.62220(14) 0.59539(10) 0.0215 1.0000 Uani .
O15 O 0.09299(11) 0.59627(11) 0.62156(8) 0.0295 1.0000 Uani .
C16 C 0.27821(14) 0.58323(14) 0.63076(11) 0.0224 1.0000 Uani .
O17 O 0.27700(11) 0.49411(11) 0.67868(8) 0.0282 1.0000 Uani .
C18 C 0.34695(15) 0.66918(16) 0.68134(11) 0.0255 1.0000 Uani .
C19 C 0.45447(16) 0.64866(19) 0.71589(12) 0.0337 1.0000 Uani .
C20 C 0.51997(18) 0.7227(2) 0.76406(13) 0.0423 1.0000 Uani .
C21 C 0.4796(2) 0.8176(2) 0.77929(14) 0.0440 1.0000 Uani .
C22 C 0.3739(2) 0.8383(2) 0.74615(14) 0.0421 1.0000 Uani .
C23 C 0.30750(17) 0.76444(17) 0.69721(12) 0.0323 1.0000 Uani .
C24 C 0.31792(14) 0.54706(15) 0.56183(10) 0.0223 1.0000 Uani .
C25 C 0.30161(15) 0.44426(16) 0.53438(12) 0.0269 1.0000 Uani .
C26 C 0.33059(16) 0.41394(17) 0.46791(13) 0.0315 1.0000 Uani .
C27 C 0.37515(16) 0.48494(18) 0.42831(12) 0.0315 1.0000 Uani .
C28 C 0.39247(16) 0.58711(17) 0.45577(12) 0.0300 1.0000 Uani .
C29 C 0.36463(15) 0.61750(16) 0.52241(11) 0.0255 1.0000 Uani .
C30 C 0.04289(14) 0.71923(15) 0.49152(11) 0.0235 1.0000 Uani .
C31 C 0.04873(15) 0.82405(14) 0.45125(11) 0.0241 1.0000 Uani .
C32 C 0.06196(14) 0.81467(14) 0.36827(11) 0.0230 1.0000 Uani .
N33 N -0.02557(12) 0.74606(12) 0.31501(9) 0.0222 1.0000 Uani .
C34 C 0.00859(15) 0.63897(14) 0.35171(11) 0.0248 1.0000 Uani .
C35 C -0.01155(15) 0.63366(15) 0.43273(12) 0.0260 1.0000 Uani .
C36 C 0.12540(15) 0.63706(16) 0.35618(12) 0.0281 1.0000 Uani .
C37 C 0.16170(15) 0.75270(16) 0.36971(12) 0.0278 1.0000 Uani .
C38 C -0.02469(16) 0.75285(17) 0.22880(11) 0.0297 1.0000 Uani .
C39 C -0.09322(19) 0.8463(2) 0.19550(14) 0.0421 1.0000 Uani .
C40 C -0.1756(2) 0.8488(2) 0.23939(15) 0.0463 1.0000 Uani .
C41 C -0.13897(15) 0.77411(17) 0.30861(12) 0.0295 1.0000 Uani .
O43 O 0.08434(14) 0.92460(16) 0.64335(11) 0.0506 1.0000 Uani .
H91 H 0.4565 1.1591 0.5849 0.0402 1.0000 Uiso R
H101 H 0.5923 1.1531 0.5274 0.0432 1.0000 Uiso R
H111 H 0.5677 1.1042 0.3964 0.0456 1.0000 Uiso R
H121 H 0.3953 1.0581 0.3133 0.0405 1.0000 Uiso R
H191 H 0.4819 0.5825 0.7065 0.0393 1.0000 Uiso R
H201 H 0.5913 0.7077 0.7866 0.0515 1.0000 Uiso R
H211 H 0.5252 0.8675 0.8124 0.0526 1.0000 Uiso R
H221 H 0.3458 0.9032 0.7566 0.0492 1.0000 Uiso R
H231 H 0.2360 0.7809 0.6741 0.0387 1.0000 Uiso R
H251 H 0.2735 0.3953 0.5621 0.0307 1.0000 Uiso R
H261 H 0.3208 0.3432 0.4502 0.0376 1.0000 Uiso R
H271 H 0.3941 0.4634 0.3827 0.0368 1.0000 Uiso R
H281 H 0.4225 0.6351 0.4291 0.0364 1.0000 Uiso R
H291 H 0.3755 0.6869 0.5413 0.0318 1.0000 Uiso R
H301 H 0.0054 0.7288 0.5316 0.0278 1.0000 Uiso R
H312 H 0.1061 0.8652 0.4839 0.0282 1.0000 Uiso R
H311 H -0.0156 0.8623 0.4469 0.0279 1.0000 Uiso R
H321 H 0.0601 0.8831 0.3447 0.0274 1.0000 Uiso R
H341 H -0.0324 0.5844 0.3153 0.0298 1.0000 Uiso R
H351 H -0.0869 0.6393 0.4247 0.0315 1.0000 Uiso R
H352 H 0.0107 0.5648 0.4548 0.0307 1.0000 Uiso R
H361 H 0.1643 0.5927 0.4011 0.0337 1.0000 Uiso R
H362 H 0.1339 0.6112 0.3070 0.0335 1.0000 Uiso R
H371 H 0.2136 0.7603 0.4212 0.0330 1.0000 Uiso R
H372 H 0.1919 0.7780 0.3290 0.0322 1.0000 Uiso R
H382 H 0.0474 0.7598 0.2271 0.0349 1.0000 Uiso R
H381 H -0.0554 0.6884 0.2021 0.0357 1.0000 Uiso R
H392 H -0.0501 0.9106 0.2060 0.0515 1.0000 Uiso R
H391 H -0.1241 0.8382 0.1395 0.0504 1.0000 Uiso R
H402 H -0.1840 0.9203 0.2571 0.0574 1.0000 Uiso R
H401 H -0.2430 0.8240 0.2046 0.0573 1.0000 Uiso R
H412 H -0.1427 0.8032 0.3591 0.0342 1.0000 Uiso R
H411 H -0.1788 0.7103 0.2964 0.0351 1.0000 Uiso R
H171 H 0.2424 0.5031 0.7087 0.0419 1.0000 Uiso R
H431 H 0.1111 0.9567 0.6126 0.0764 1.0000 Uiso R
H432 H 0.0196 0.9325 0.6229 0.0763 1.0000 Uiso R

loop_
_atom_site_aniso_label
_atom_site_aniso_U_11
_atom_site_aniso_U_22
_atom_site_aniso_U_33
_atom_site_aniso_U_23
_atom_site_aniso_U_13
_atom_site_aniso_U_12
S1 0.0291(3) 0.0356(3) 0.0260(3) -0.00625(19) 0.01276(19) -0.00564(19)
O2 0.0452(9) 0.0407(9) 0.0517(10) -0.0138(8) 0.0242(8) -0.0026(7)
O3 0.0529(10) 0.0527(10) 0.0303(8) 0.0030(7) 0.0153(7) -0.0116(8)
N4 0.0267(8) 0.0338(9) 0.0263(8) -0.0001(7) 0.0105(7) -0.0002(7)
C5 0.0251(9) 0.0269(9) 0.0235(9) 0.0004(7) 0.0073(7) 0.0010(7)
O6 0.0298(7) 0.0410(8) 0.0219(7) -0.0038(6) 0.0060(5) -0.0027(6)
C7 0.0281(10) 0.0258(9) 0.0267(10) 0.0012(7) 0.0077(8) 0.0009(7)
C8 0.0314(10) 0.0254(9) 0.0278(10) 0.0002(8) 0.0093(8) -0.0019(7)
C9 0.0361(11) 0.0331(11) 0.0290(10) -0.0009(8) 0.0065(8) -0.0057(9)
C10 0.0254(10) 0.0312(10) 0.0483(13) 0.0058(9) 0.0048(9) -0.0063(8)
C11 0.0298(11) 0.0402(12) 0.0455(13) 0.0060(10) 0.0156(9) -0.0023(9)
C12 0.0332(10) 0.0377(11) 0.0308(11) 0.0000(9) 0.0137(9) -0.0016(9)
O13 0.0213(6) 0.0281(7) 0.0191(6) 0.0050(5) 0.0060(5) 0.0014(5)
C14 0.0254(9) 0.0219(8) 0.0173(8) -0.0003(7) 0.0065(7) -0.0003(7)
O15 0.0263(7) 0.0366(8) 0.0277(7) 0.0078(6) 0.0110(6) 0.0003(6)
C16 0.0236(9) 0.0240(9) 0.0195(8) 0.0031(7) 0.0064(7) 0.0006(7)
O17 0.0333(7) 0.0290(7) 0.0249(7) 0.0091(5) 0.0125(6) 0.0050(6)
C18 0.0265(9) 0.0334(10) 0.0170(8) 0.0008(7) 0.0074(7) -0.0026(8)
C19 0.0270(10) 0.0471(12) 0.0258(10) -0.0004(9) 0.0060(8) -0.0005(9)
C20 0.0301(11) 0.0685(16) 0.0255(11) -0.0008(11) 0.0042(8) -0.0128(11)
C21 0.0498(14) 0.0542(15) 0.0265(11) -0.0093(10) 0.0095(10) -0.0224(11)
C22 0.0534(14) 0.0398(12) 0.0332(12) -0.0120(10) 0.0131(10) -0.0093(10)
C23 0.0343(11) 0.0355(11) 0.0261(10) -0.0054(8) 0.0076(8) -0.0017(8)
C24 0.0198(8) 0.0273(9) 0.0182(8) 0.0021(7) 0.0033(6) 0.0018(7)
C25 0.0246(9) 0.0283(10) 0.0263(9) 0.0010(8) 0.0054(7) 0.0003(7)
C26 0.0305(10) 0.0319(10) 0.0291(10) -0.0052(8) 0.0046(8) 0.0043(8)
C27 0.0262(9) 0.0446(12) 0.0234(9) -0.0033(8) 0.0070(7) 0.0069(8)
C28 0.0257(9) 0.0411(11) 0.0236(9) 0.0043(8) 0.0082(8) 0.0011(8)
C29 0.0267(9) 0.0281(9) 0.0221(9) 0.0012(7) 0.0076(7) 0.0000(7)
C30 0.0205(8) 0.0271(9) 0.0220(9) 0.0020(7) 0.0051(7) 0.0021(7)
C31 0.0270(9) 0.0217(8) 0.0227(9) -0.0012(7) 0.0060(7) 0.0024(7)
C32 0.0254(9) 0.0209(8) 0.0217(9) 0.0009(7) 0.0057(7) -0.0025(7)
N33 0.0221(7) 0.0250(8) 0.0194(7) 0.0011(6) 0.0059(6) 0.0007(6)
C34 0.0272(9) 0.0206(8) 0.0245(9) -0.0013(7) 0.0046(7) -0.0005(7)
C35 0.0243(9) 0.0241(9) 0.0273(10) 0.0044(7) 0.0045(7) -0.0021(7)
C36 0.0287(9) 0.0285(10) 0.0267(10) -0.0015(8) 0.0074(8) 0.0059(8)
C37 0.0227(9) 0.0346(10) 0.0271(9) 0.0016(8) 0.0089(7) -0.0007(7)
C38 0.0315(10) 0.0387(11) 0.0195(9) -0.0007(8) 0.0086(7) 0.0018(8)
C39 0.0419(12) 0.0556(14) 0.0302(11) 0.0163(10) 0.0129(9) 0.0121(11)
C40 0.0418(13) 0.0614(16) 0.0380(12) 0.0189(12) 0.0154(10) 0.0198(12)
C41 0.0216(9) 0.0403(11) 0.0264(10) 0.0019(8) 0.0066(7) 0.0041(8)
O43 0.0402(9) 0.0682(12) 0.0449(10) 0.0203(9) 0.0151(8) 0.0033(8)

loop_
_atom_type_symbol
_atom_type_scat_dispersion_real
_atom_type_scat_dispersion_imag
_atom_type_scat_Cromer_Mann_a1
_atom_type_scat_Cromer_Mann_b1
_atom_type_scat_Cromer_Mann_a2
_atom_type_scat_Cromer_Mann_b2
_atom_type_scat_Cromer_Mann_a3
_atom_type_scat_Cromer_Mann_b3
_atom_type_scat_Cromer_Mann_a4
_atom_type_scat_Cromer_Mann_b4
_atom_type_scat_Cromer_Mann_c
_atom_type_scat_source
C 0.0181 0.0091 2.3100 20.8439 1.0200 10.2075 1.5886 0.5687 0.8650 51.6512 0.2156 'International Tables Vol C 4.2.6.8 and 6.1.1.4'
H 0.0000 0.0000 0.4930 10.5109 0.3229 26.1257 0.1402 3.1424 0.0408 57.7998 0.0030 'International Tables Vol C 4.2.6.8 and 6.1.1.4'
N 0.0311 0.0180 12.2126 0.0057 3.1322 9.8933 2.0125 28.9975 1.1663 0.5826 -11.5290 'International Tables Vol C 4.2.6.8 and 6.1.1.4'
O 0.0492 0.0322 3.0485 13.2771 2.2868 5.7011 1.5463 0.3239 0.8670 32.9089 0.2508 'International Tables Vol C 4.2.6.8 and 6.1.1.4'
S 0.3331 0.5567 6.9053 1.4679 5.2034 22.2151 1.4379 0.2536 1.5863 56.1720 0.8669 'International Tables Vol C 4.2.6.8 and 6.1.1.4'

loop_
_geom_angle_atom_site_label_1
_geom_angle_atom_site_label_2
_geom_angle_atom_site_label_3
_geom_angle
_geom_angle_publ_flag
O2 S1 O3 114.13(11) yes
O2 S1 N4 110.69(10) yes
O3 S1 N4 112.02(10) yes
O2 S1 C8 109.15(10) yes
O3 S1 C8 112.37(10) yes
N4 S1 C8 97.23(9) yes
S1 N4 C5 111.86(14) yes
N4 C5 O6 123.71(18) yes
N4 C5 C7 112.77(17) yes
O6 C5 C7 123.50(18) yes
C5 C7 C8 111.30(17) yes
C5 C7 C12 128.75(19) yes
C8 C7 C12 119.95(19) yes
S1 C8 C7 106.79(15) yes
S1 C8 C9 130.19(17) yes
C7 C8 C9 123.0(2) yes
C8 C9 C10 116.5(2) yes
C8 C9 H91 122.4 no
C10 C9 H91 121.1 no
C9 C10 C11 121.5(2) yes
C9 C10 H101 116.9 no
C11 C10 H101 121.6 no
C10 C11 C12 121.5(2) yes
C10 C11 H111 117.6 no
C12 C11 H111 120.7 no
C7 C12 C11 117.6(2) yes
C7 C12 H121 121.0 no
C11 C12 H121 121.5 no
C14 O13 C30 115.95(14) yes
O13 C14 O15 124.57(17) yes
O13 C14 C16 112.61(15) yes
O15 C14 C16 122.82(16) yes
C14 C16 O17 108.17(14) yes
C14 C16 C18 110.31(15) yes
O17 C16 C18 109.94(15) yes
C14 C16 C24 108.10(14) yes
O17 C16 C24 107.22(15) yes
C18 C16 C24 112.93(15) yes
C16 O17 H171 112.7 no
C16 C18 C19 118.12(18) yes
C16 C18 C23 123.45(17) yes
C19 C18 C23 118.39(19) yes
C18 C19 C20 120.6(2) yes
C18 C19 H191 119.0 no
C20 C19 H191 120.5 no
C19 C20 C21 120.5(2) yes
C19 C20 H201 119.4 no
C21 C20 H201 120.2 no
C20 C21 C22 119.5(2) yes
C20 C21 H211 119.7 no
C22 C21 H211 120.8 no
C21 C22 C23 120.4(2) yes
C21 C22 H221 119.8 no
C23 C22 H221 119.9 no
C22 C23 C18 120.7(2) yes
C22 C23 H231 119.0 no
C18 C23 H231 120.2 no
C16 C24 C25 120.27(17) yes
C16 C24 C29 120.70(17) yes
C25 C24 C29 118.90(17) yes
C24 C25 C26 120.01(19) yes
C24 C25 H251 119.6 no
C26 C25 H251 120.3 no
C25 C26 C27 120.6(2) yes
C25 C26 H261 119.7 no
C27 C26 H261 119.7 no
C26 C27 C28 119.61(19) yes
C26 C27 H271 119.9 no
C28 C27 H271 120.5 no
C27 C28 C29 119.98(19) yes
C27 C28 H281 119.7 no
C29 C28 H281 120.3 no
C24 C29 C28 120.83(19) yes
C24 C29 H291 118.5 no
C28 C29 H291 120.6 no
O13 C30 C31 107.64(14) yes
O13 C30 C35 109.03(15) yes
C31 C30 C35 113.11(15) yes
O13 C30 H301 108.1 no
C31 C30 H301 109.2 no
C35 C30 H301 109.6 no
C30 C31 C32 114.27(15) yes
C30 C31 H312 110.1 no
C32 C31 H312 108.5 no
C30 C31 H311 108.3 no
C32 C31 H311 108.4 no
H312 C31 H311 107.1 no
C31 C32 N33 110.25(14) yes
C31 C32 C37 111.75(15) yes
N33 C32 C37 101.99(14) yes
C31 C32 H321 110.1 no
N33 C32 H321 109.8 no
C37 C32 H321 112.6 no
C32 N33 C34 100.36(13) yes
C32 N33 C38 110.23(14) yes
C34 N33 C38 112.52(15) yes
C32 N33 C41 117.67(15) yes
C34 N33 C41 113.96(15) yes
C38 N33 C41 102.49(14) yes
N33 C34 C35 108.78(15) yes
N33 C34 C36 101.82(15) yes
C35 C34 C36 114.19(16) yes
N33 C34 H341 108.8 no
C35 C34 H341 110.8 no
C36 C34 H341 112.0 no
C30 C35 C34 114.79(15) yes
C30 C35 H351 107.7 no
C34 C35 H351 108.8 no
C30 C35 H352 110.6 no
C34 C35 H352 107.2 no
H351 C35 H352 107.6 no
C34 C36 C37 104.87(15) yes
C34 C36 H361 109.3 no
C37 C36 H361 111.2 no
C34 C36 H362 110.4 no
C37 C36 H362 110.5 no
H361 C36 H362 110.4 no
C32 C37 C36 105.16(15) yes
C32 C37 H371 109.4 no
C36 C37 H371 110.0 no
C32 C37 H372 111.1 no
C36 C37 H372 112.4 no
H371 C37 H372 108.7 no
N33 C38 C39 104.35(16) yes
N33 C38 H382 109.8 no
C39 C38 H382 113.7 no
N33 C38 H381 107.7 no
C39 C38 H381 111.4 no
H382 C38 H381 109.6 no
C38 C39 C40 105.20(18) yes
C38 C39 H392 109.7 no
C40 C39 H392 110.7 no
C38 C39 H391 109.8 no
C40 C39 H391 112.1 no
H392 C39 H391 109.3 no
C39 C40 C41 106.88(18) yes
C39 C40 H402 110.4 no
C41 C40 H402 111.8 no
C39 C40 H401 109.9 no
C41 C40 H401 108.4 no
H402 C40 H401 109.4 no
N33 C41 C40 106.36(16) yes
N33 C41 H412 110.0 no
C40 C41 H412 113.6 no
N33 C41 H411 106.5 no
C40 C41 H411 109.5 no
H412 C41 H411 110.6 no
H431 O43 H432 104.1 no

loop_
_geom_bond_atom_site_label_1
_geom_bond_atom_site_label_2
_geom_bond_distance
_geom_bond_publ_flag
S1 O2 1.4505(17) yes
S1 O3 1.4302(17) yes
S1 N4 1.6000(17) yes
S1 C8 1.761(2) yes
N4 C5 1.354(2) yes
C5 O6 1.237(2) yes
C5 C7 1.498(3) yes
C7 C8 1.380(3) yes
C7 C12 1.393(3) yes
C8 C9 1.384(3) yes
C9 C10 1.391(3) yes
C9 H91 0.978 no
C10 C11 1.376(3) yes
C10 H101 0.929 no
C11 C12 1.392(3) yes
C11 H111 0.962 no
C12 H121 0.964 no
O13 C14 1.336(2) yes
O13 C30 1.471(2) yes
C14 O15 1.205(2) yes
C14 C16 1.544(2) yes
C16 O17 1.418(2) yes
C16 C18 1.529(3) yes
C16 C24 1.529(3) yes
O17 H171 0.805 no
C18 C19 1.397(3) yes
C18 C23 1.384(3) yes
C19 C20 1.387(3) yes
C19 H191 0.952 no
C20 C21 1.381(4) yes
C20 H201 0.930 no
C21 C22 1.374(4) yes
C21 H211 0.947 no
C22 C23 1.396(3) yes
C22 H221 0.948 no
C23 H231 0.936 no
C24 C25 1.392(3) yes
C24 C29 1.389(3) yes
C25 C26 1.389(3) yes
C25 H251 0.934 no
C26 C27 1.379(3) yes
C26 H261 0.951 no
C27 C28 1.385(3) yes
C27 H271 0.949 no
C28 C29 1.384(3) yes
C28 H281 0.930 no
C29 H291 0.941 no
C30 C31 1.526(3) yes
C30 C35 1.527(3) yes
C30 H301 0.983 no
C31 C32 1.524(3) yes
C31 H312 0.961 no
C31 H311 0.966 no
C32 N33 1.529(2) yes
C32 C37 1.535(3) yes
C32 H321 0.963 no
N33 C34 1.521(2) yes
N33 C38 1.520(2) yes
N33 C41 1.517(2) yes
C34 C35 1.526(3) yes
C34 C36 1.528(3) yes
C34 H341 0.990 no
C35 H351 0.970 no
C35 H352 0.970 no
C36 C37 1.548(3) yes
C36 H361 0.983 no
C36 H362 0.963 no
C37 H371 0.963 no
C37 H372 0.973 no
C38 C39 1.507(3) yes
C38 H382 0.970 no
C38 H381 0.973 no
C39 C40 1.515(3) yes
C39 H392 0.985 no
C39 H391 0.952 no
C40 C41 1.506(3) yes
C40 H402 0.981 no
C40 H401 0.972 no
C41 H412 0.976 no
C41 H411 0.959 no
O43 H431 0.837 no
O43 H432 0.831 no

loop_
_geom_hbond_atom_site_label_D
_geom_hbond_atom_site_label_H
_geom_hbond_atom_site_label_A
_geom_hbond_site_symmetry_A
_geom_hbond_angle_DHA
_geom_hbond_distance_DH
_geom_hbond_distance_HA
_geom_hbond_distance_DA
_geom_hbond_publ_flag
C12 H121 O17 4_564 152.36(6) 0.964 2.504 3.388(3) yes
C32 H321 O6 . 142.17(5) 0.963 2.595 3.407(3) yes
C34 H341 O6 3_545 155.93(6) 0.990 2.454 3.382(3) yes
C41 H412 O2 2_576 152.41(7) 0.976 2.452 3.348(3) yes
O17 H171 O6 4_565 162.75(6) 0.805 2.005 2.783(3) yes
O43 H431 O3 . 161.58(7) 0.837 2.155 2.961(3) yes
O43 H432 N4 2_576 171.46(6) 0.831 2.192 3.017(3) yes

_cod_database_fobs_code 2300628
